data_7053646
loop_
_publ_author_name
'Potts, Storm V.'
'Barbour, Leonard J.'

_publ_section_title
;
 Solvent-mediated conformational similarities within a series of 1D
 coordination polymers constructed from a new flexible ditopic
 bis-imidazole ligand
;
_journal_issue 11
_journal_name_full 'New Journal of Chemistry'
_journal_page_first 2451
_journal_paper_doi 10.1039/c0nj00357c
_journal_volume 34
_journal_year 2010
_chemical_formula_moiety 'C17 H20 Cd I2 N4 S2, C H4 O'
_chemical_formula_sum 'C18 H24 Cd I2 N4 O S2'
_chemical_formula_weight 742.73
_chemical_name_common work
_chemical_name_systematic
;
?
;
_space_group_IT_number 15
_symmetry_cell_setting monoclinic
_symmetry_space_group_name_Hall '-C 2yc'
_symmetry_space_group_name_H-M 'C 1 2/c 1'
_atom_sites_solution_hydrogens geom
_atom_sites_solution_primary direct
_atom_sites_solution_secondary difmap
_audit_creation_method SHELXL-97
_cell_angle_alpha 90.00
_cell_angle_beta 119.0840(10)
_cell_angle_gamma 90.00
_cell_formula_units_Z 8
_cell_length_a 31.625(3)
_cell_length_b 11.0517(10)
_cell_length_c 16.3433(15)
_cell_measurement_reflns_used 4432
_cell_measurement_temperature 100(2)
_cell_measurement_theta_max 27.6565
_cell_measurement_theta_min 2.494
_cell_volume 4991.9(8)
_computing_cell_refinement 'SAINT (Bruker, 2003)'
_computing_data_collection 'SMART (Bruker, 2002)'
_computing_data_reduction SAINT
_computing_molecular_graphics 'X-SEED (Barbour, 2001; Atwood & Barbour, 2003)'
_computing_publication_material 'publCIF (Westrip, 2006)'
_computing_structure_refinement 'SHELXL-97 (Sheldrick, 1997)'
_computing_structure_solution 'SHELXS-97 (Sheldrick, 1990)'
_diffrn_ambient_temperature 100(2)
_diffrn_measured_fraction_theta_full 0.999
_diffrn_measured_fraction_theta_max 0.937
_diffrn_measurement_device_type 'Bruker APEX CCD area detector'
_diffrn_measurement_method /w
_diffrn_radiation_monochromator graphite
_diffrn_radiation_source 'fine-focus sealed tube'
_diffrn_radiation_type MoK\a
_diffrn_radiation_wavelength 0.71073
_diffrn_reflns_av_R_equivalents 0.0339
_diffrn_reflns_av_sigmaI/netI 0.0448
_diffrn_reflns_limit_h_max 40
_diffrn_reflns_limit_h_min -40
_diffrn_reflns_limit_k_max 14
_diffrn_reflns_limit_k_min -14
_diffrn_reflns_limit_l_max 14
_diffrn_reflns_limit_l_min -21
_diffrn_reflns_number 15354
_diffrn_reflns_theta_full 25.50
_diffrn_reflns_theta_max 28.30
_diffrn_reflns_theta_min 1.98
_diffrn_standards_number 0
_exptl_absorpt_coefficient_mu 3.532
_exptl_absorpt_correction_T_max 0.6974
_exptl_absorpt_correction_T_min 0.4845
_exptl_absorpt_correction_type multi-scan
_exptl_absorpt_process_details 'SADABS, Bruker (2002a)'
_exptl_crystal_colour colourless
_exptl_crystal_density_diffrn 1.977
_exptl_crystal_density_method 'not measured'
_exptl_crystal_description plate
_exptl_crystal_F_000 2832
_exptl_crystal_size_max 0.24
_exptl_crystal_size_mid 0.17
_exptl_crystal_size_min 0.11
_refine_diff_density_max 1.992
_refine_diff_density_min -0.691
_refine_diff_density_rms 0.170
_refine_ls_extinction_method none
_refine_ls_goodness_of_fit_ref 1.060
_refine_ls_hydrogen_treatment constr
_refine_ls_matrix_type full
_refine_ls_number_parameters 258
_refine_ls_number_reflns 5813
_refine_ls_number_restraints 0
_refine_ls_restrained_S_all 1.060
_refine_ls_R_factor_all 0.0490
_refine_ls_R_factor_gt 0.0396
_refine_ls_shift/su_max 0.002
_refine_ls_shift/su_mean 0.000
_refine_ls_structure_factor_coef Fsqd
_refine_ls_weighting_details 'calc w=1/[\s^2^(Fo^2^)+(0.0453P)^2^+5.7188P] where P=(Fo^2^+2Fc^2^)/3'
_refine_ls_weighting_scheme calc
_refine_ls_wR_factor_gt 0.0885
_refine_ls_wR_factor_ref 0.0923
_reflns_number_gt 4948
_reflns_number_total 5813
_reflns_threshold_expression >2sigma(I)
_cod_data_source_file c0nj00357c.txt
_cod_data_source_block C:\Documents\XM.CIF
_cod_original_cell_volume 4992.0(8)
_cod_original_sg_symbol_H-M C2/c
_cod_database_code 7053646

loop_
_symmetry_equiv_pos_as_xyz
'x, y, z'
'-x, y, -z+1/2'
'x+1/2, y+1/2, z'
'-x+1/2, y+1/2, -z+1/2'
'-x, -y, -z'
'x, -y, z-1/2'
'-x+1/2, -y+1/2, -z'
'x+1/2, -y+1/2, z-1/2'

loop_
_atom_site_label
_atom_site_type_symbol
_atom_site_fract_x
_atom_site_fract_y
_atom_site_fract_z
_atom_site_U_iso_or_equiv
_atom_site_adp_type
_atom_site_occupancy
_atom_site_symmetry_multiplicity
_atom_site_calc_flag
_atom_site_refinement_flags
I1 I 0.709581(11) 0.42408(3) 0.21545(2) 0.02484(9) Uani 1 1 d .
Cd1 Cd 0.642863(11) 0.47483(3) 0.27460(2) 0.01825(9) Uani 1 1 d .
N1 N 0.66874(13) 0.3588(3) 0.4035(3) 0.0197(8) Uani 1 1 d .
I2 I 0.548372(11) 0.48755(3) 0.14869(2) 0.02761(10) Uani 1 1 d .
C2 C 0.69086(17) 0.3893(4) 0.4968(3) 0.0252(10) Uani 1 1 d .
H2 H 0.6986 0.4692 0.5211 0.030 Uiso 1 1 calc R
C3 C 0.69967(18) 0.2883(4) 0.5481(3) 0.0281(11) Uani 1 1 d .
H3 H 0.7148 0.2834 0.6144 0.034 Uiso 1 1 calc R
N4 N 0.68272(14) 0.1940(3) 0.4868(3) 0.0243(9) Uani 1 1 d .
H4 H 0.6838 0.1170 0.5015 0.029 Uiso 1 1 calc R
C5 C 0.66397(16) 0.2399(4) 0.3990(3) 0.0200(9) Uani 1 1 d .
S6 S 0.63931(5) 0.15505(10) 0.29682(9) 0.0264(3) Uani 1 1 d .
C7 C 0.57550(17) 0.1450(4) 0.2686(3) 0.0270(10) Uani 1 1 d .
H7B H 0.5645 0.2260 0.2763 0.032 Uiso 1 1 calc R
H7A H 0.5557 0.1214 0.2021 0.032 Uiso 1 1 calc R
C8 C 0.56678(15) 0.0568(4) 0.3278(3) 0.0192(9) Uani 1 1 d .
C9 C 0.55836(15) 0.0986(4) 0.3996(3) 0.0215(10) Uani 1 1 d .
C10 C 0.55719(18) 0.2321(4) 0.4197(4) 0.0317(12) Uani 1 1 d .
H10A H 0.5871 0.2706 0.4290 0.048 Uiso 1 1 calc R
H10B H 0.5543 0.2417 0.4764 0.048 Uiso 1 1 calc R
H10C H 0.5294 0.2703 0.3667 0.048 Uiso 1 1 calc R
C11 C 0.54949(16) 0.0140(4) 0.4528(4) 0.0230(10) Uani 1 1 d .
H11 H 0.5430 0.0420 0.5005 0.028 Uiso 1 1 calc R
C12 C 0.54983(15) -0.1102(4) 0.4382(3) 0.0193(9) Uani 1 1 d .
C13 C 0.54136(18) -0.1956(4) 0.5007(3) 0.0277(11) Uani 1 1 d .
H13A H 0.5143 -0.2497 0.4622 0.042 Uiso 1 1 calc R
H13B H 0.5336 -0.1490 0.5428 0.042 Uiso 1 1 calc R
H13C H 0.5706 -0.2436 0.5378 0.042 Uiso 1 1 calc R
C14 C 0.55858(14) -0.1515(4) 0.3673(3) 0.0162(8) Uani 1 1 d .
C15 C 0.56728(16) -0.0693(4) 0.3115(3) 0.0196(9) Uani 1 1 d .
C16 C 0.57695(16) -0.1109(4) 0.2352(3) 0.0206(9) Uani 1 1 d .
H16A H 0.5531 -0.0751 0.1756 0.031 Uiso 1 1 calc R
H16B H 0.5746 -0.1993 0.2305 0.031 Uiso 1 1 calc R
H16C H 0.6095 -0.0856 0.2493 0.031 Uiso 1 1 calc R
C17 C 0.56029(15) -0.2856(4) 0.3550(3) 0.0199(9) Uani 1 1 d .
H17A H 0.5548 -0.3021 0.2910 0.024 Uiso 1 1 calc R
H17B H 0.5337 -0.3241 0.3610 0.024 Uiso 1 1 calc R
S18 S 0.61808(4) -0.35472(10) 0.44052(8) 0.0213(2) Uani 1 1 d .
C19 C 0.65784(15) -0.2938(4) 0.4055(3) 0.0191(9) Uani 1 1 d .
N20 N 0.66998(13) -0.3441(3) 0.3460(3) 0.0200(8) Uani 1 1 d .
C21 C 0.70116(16) -0.2682(4) 0.3389(3) 0.0226(10) Uani 1 1 d .
H21 H 0.7157 -0.2814 0.3006 0.027 Uiso 1 1 calc R
C22 C 0.70894(17) -0.1697(4) 0.3943(4) 0.0268(10) Uani 1 1 d .
H22 H 0.7294 -0.1027 0.4024 0.032 Uiso 1 1 calc R
N23 N 0.68105(13) -0.1878(3) 0.4361(3) 0.0230(8) Uani 1 1 d .
H23 H 0.6787 -0.1386 0.4760 0.028 Uiso 1 1 calc R
O24 O 0.69438(13) -0.0292(3) 0.5812(2) 0.0258(7) Uani 1 1 d .
H24 H 0.7232 -0.0130 0.6203 0.031 Uiso 1 1 calc R
C25 C 0.6685(2) -0.0612(5) 0.6295(4) 0.0398(13) Uani 1 1 d .
H25A H 0.6893 -0.1109 0.6842 0.060 Uiso 1 1 calc R
H25B H 0.6395 -0.1072 0.5874 0.060 Uiso 1 1 calc R
H25C H 0.6591 0.0124 0.6500 0.060 Uiso 1 1 calc R

loop_
_atom_site_aniso_label
_atom_site_aniso_U_11
_atom_site_aniso_U_22
_atom_site_aniso_U_33
_atom_site_aniso_U_23
_atom_site_aniso_U_13
_atom_site_aniso_U_12
I1 0.02483(17) 0.03145(18) 0.02076(16) -0.00102(13) 0.01306(13) 0.00133(13)
Cd1 0.01974(17) 0.01527(15) 0.01863(17) 0.00091(12) 0.00844(14) -0.00034(12)
N1 0.022(2) 0.0177(17) 0.0196(19) 0.0013(15) 0.0098(16) 0.0011(15)
I2 0.02136(17) 0.02362(16) 0.02772(18) -0.00596(13) 0.00396(14) 0.00221(12)
C2 0.026(3) 0.023(2) 0.021(2) -0.002(2) 0.007(2) -0.0009(19)
C3 0.033(3) 0.031(3) 0.019(2) -0.001(2) 0.011(2) 0.000(2)
N4 0.032(2) 0.0189(18) 0.026(2) 0.0093(17) 0.0166(19) 0.0069(16)
C5 0.023(2) 0.020(2) 0.021(2) 0.0022(18) 0.013(2) -0.0004(18)
S6 0.0376(7) 0.0203(5) 0.0298(7) -0.0054(5) 0.0231(6) -0.0081(5)
C7 0.027(3) 0.023(2) 0.023(2) 0.004(2) 0.006(2) -0.003(2)
C8 0.016(2) 0.018(2) 0.021(2) 0.0085(18) 0.0071(19) 0.0043(17)
C9 0.014(2) 0.017(2) 0.030(3) 0.0011(19) 0.008(2) 0.0023(17)
C10 0.030(3) 0.020(2) 0.051(3) -0.003(2) 0.025(3) 0.002(2)
C11 0.019(2) 0.022(2) 0.032(3) -0.001(2) 0.016(2) 0.0024(18)
C12 0.013(2) 0.021(2) 0.023(2) 0.0018(18) 0.0075(18) -0.0009(17)
C13 0.028(3) 0.032(3) 0.029(3) 0.001(2) 0.018(2) -0.001(2)
C14 0.012(2) 0.0163(19) 0.017(2) -0.0006(17) 0.0041(17) -0.0010(16)
C15 0.016(2) 0.023(2) 0.017(2) 0.0003(18) 0.0050(18) -0.0013(17)
C16 0.024(2) 0.022(2) 0.014(2) -0.0010(18) 0.0084(19) -0.0033(18)
C17 0.017(2) 0.022(2) 0.020(2) 0.0002(18) 0.0078(19) -0.0018(18)
S18 0.0229(6) 0.0191(5) 0.0245(6) 0.0059(5) 0.0135(5) 0.0040(4)
C19 0.018(2) 0.016(2) 0.022(2) 0.0001(18) 0.0092(19) 0.0016(17)
N20 0.0207(19) 0.0189(18) 0.022(2) -0.0017(16) 0.0112(17) 0.0015(15)
C21 0.017(2) 0.025(2) 0.023(2) 0.004(2) 0.0079(19) 0.0065(19)
C22 0.025(2) 0.023(2) 0.036(3) 0.002(2) 0.017(2) -0.0006(19)
N23 0.023(2) 0.0191(18) 0.024(2) -0.0036(16) 0.0094(17) -0.0008(16)
O24 0.0329(19) 0.0227(16) 0.0227(17) 0.0004(14) 0.0143(16) -0.0036(15)
C25 0.033(3) 0.048(3) 0.036(3) 0.003(3) 0.015(3) -0.008(3)

loop_
_atom_type_symbol
_atom_type_description
_atom_type_scat_dispersion_real
_atom_type_scat_dispersion_imag
_atom_type_scat_source
C C 0.0033 0.0016 'International Tables Vol C Tables 4.2.6.8 and 6.1.1.4'
H H 0.0000 0.0000 'International Tables Vol C Tables 4.2.6.8 and 6.1.1.4'
N N 0.0061 0.0033 'International Tables Vol C Tables 4.2.6.8 and 6.1.1.4'
S S 0.1246 0.1234 'International Tables Vol C Tables 4.2.6.8 and 6.1.1.4'
Cd Cd -0.8075 1.2024 'International Tables Vol C Tables 4.2.6.8 and 6.1.1.4'
I I -0.4742 1.8119 'International Tables Vol C Tables 4.2.6.8 and 6.1.1.4'
O O 0.0106 0.0060 'International Tables Vol C Tables 4.2.6.8 and 6.1.1.4'

loop_
_geom_angle_atom_site_label_1
_geom_angle_atom_site_label_2
_geom_angle_atom_site_label_3
_geom_angle
_geom_angle_site_symmetry_1
_geom_angle_site_symmetry_3
N1 Cd1 N20 98.44(13) . 1_565
N1 Cd1 I2 120.63(9) . .
N20 Cd1 I2 110.51(9) 1_565 .
N1 Cd1 I1 102.63(9) . .
N20 Cd1 I1 101.34(9) 1_565 .
I2 Cd1 I1 119.718(17) . .
C5 N1 C2 106.7(4) . .
C5 N1 Cd1 122.3(3) . .
C2 N1 Cd1 130.9(3) . .
C3 C2 N1 109.1(4) . .
C3 C2 H2 125.4 . .
N1 C2 H2 125.4 . .
C2 C3 N4 106.8(4) . .
C2 C3 H3 126.6 . .
N4 C3 H3 126.6 . .
C5 N4 C3 107.8(4) . .
C5 N4 H4 126.1 . .
C3 N4 H4 126.1 . .
N1 C5 N4 109.5(4) . .
N1 C5 S6 125.2(3) . .
N4 C5 S6 125.3(3) . .
C5 S6 C7 101.5(2) . .
C8 C7 S6 113.8(3) . .
C8 C7 H7B 108.8 . .
S6 C7 H7B 108.8 . .
C8 C7 H7A 108.8 . .
S6 C7 H7A 108.8 . .
H7B C7 H7A 107.7 . .
C9 C8 C15 120.3(4) . .
C9 C8 C7 119.9(4) . .
C15 C8 C7 119.8(4) . .
C11 C9 C8 118.6(4) . .
C11 C9 C10 119.0(4) . .
C8 C9 C10 122.4(4) . .
C9 C10 H10A 109.5 . .
C9 C10 H10B 109.5 . .
H10A C10 H10B 109.5 . .
C9 C10 H10C 109.5 . .
H10A C10 H10C 109.5 . .
H10B C10 H10C 109.5 . .
C9 C11 C12 122.3(4) . .
C9 C11 H11 118.9 . .
C12 C11 H11 118.9 . .
C14 C12 C11 119.0(4) . .
C14 C12 C13 122.1(4) . .
C11 C12 C13 118.9(4) . .
C12 C13 H13A 109.5 . .
C12 C13 H13B 109.5 . .
H13A C13 H13B 109.5 . .
C12 C13 H13C 109.5 . .
H13A C13 H13C 109.5 . .
H13B C13 H13C 109.5 . .
C12 C14 C15 120.6(4) . .
C12 C14 C17 118.0(4) . .
C15 C14 C17 121.4(4) . .
C14 C15 C8 119.2(4) . .
C14 C15 C16 121.8(4) . .
C8 C15 C16 119.0(4) . .
C15 C16 H16A 109.5 . .
C15 C16 H16B 109.5 . .
H16A C16 H16B 109.5 . .
C15 C16 H16C 109.5 . .
H16A C16 H16C 109.5 . .
H16B C16 H16C 109.5 . .
C14 C17 S18 113.3(3) . .
C14 C17 H17A 108.9 . .
S18 C17 H17A 108.9 . .
C14 C17 H17B 108.9 . .
S18 C17 H17B 108.9 . .
H17A C17 H17B 107.7 . .
C19 S18 C17 101.4(2) . .
N20 C19 N23 109.6(4) . .
N20 C19 S18 126.0(3) . .
N23 C19 S18 124.3(3) . .
C19 N20 C21 106.8(4) . .
C19 N20 Cd1 125.1(3) . 1_545
C21 N20 Cd1 128.1(3) . 1_545
N20 C21 C22 110.1(4) . .
N20 C21 H21 124.9 . .
C22 C21 H21 124.9 . .
C21 C22 N23 105.3(4) . .
C21 C22 H22 127.3 . .
N23 C22 H22 127.3 . .
C19 N23 C22 108.1(4) . .
C19 N23 H23 125.9 . .
C22 N23 H23 125.9 . .
C25 O24 H24 109.5 . .
O24 C25 H25A 109.5 . .
O24 C25 H25B 109.5 . .
H25A C25 H25B 109.5 . .
O24 C25 H25C 109.5 . .
H25A C25 H25C 109.5 . .
H25B C25 H25C 109.5 . .

loop_
_geom_bond_atom_site_label_1
_geom_bond_atom_site_label_2
_geom_bond_distance
_geom_bond_site_symmetry_2
I1 Cd1 2.7720(5) .
Cd1 N1 2.253(4) .
Cd1 N20 2.265(4) 1_565
Cd1 I2 2.6844(5) .
N1 C5 1.321(5) .
N1 C2 1.376(6) .
C2 C3 1.341(7) .
C2 H2 0.9500 .
C3 N4 1.362(6) .
C3 H3 0.9500 .
N4 C5 1.356(6) .
N4 H4 0.8800 .
C5 S6 1.735(5) .
S6 C7 1.842(5) .
C7 C8 1.490(6) .
C7 H7B 0.9900 .
C7 H7A 0.9900 .
C8 C9 1.403(6) .
C8 C15 1.420(6) .
C9 C11 1.394(6) .
C9 C10 1.515(6) .
C10 H10A 0.9800 .
C10 H10B 0.9800 .
C10 H10C 0.9800 .
C11 C12 1.394(6) .
C11 H11 0.9500 .
C12 C14 1.394(6) .
C12 C13 1.508(6) .
C13 H13A 0.9800 .
C13 H13B 0.9800 .
C13 H13C 0.9800 .
C14 C15 1.406(6) .
C14 C17 1.500(6) .
C15 C16 1.494(6) .
C16 H16A 0.9800 .
C16 H16B 0.9800 .
C16 H16C 0.9800 .
C17 S18 1.843(4) .
C17 H17A 0.9900 .
C17 H17B 0.9900 .
S18 C19 1.749(4) .
C19 N20 1.329(5) .
C19 N23 1.343(5) .
N20 C21 1.342(6) .
N20 Cd1 2.265(4) 1_545
C21 C22 1.360(7) .
C21 H21 0.9500 .
C22 N23 1.367(6) .
C22 H22 0.9500 .
N23 H23 0.8800 .
O24 C25 1.430(6) .
O24 H24 0.8400 .
C25 H25A 0.9800 .
C25 H25B 0.9800 .
C25 H25C 0.9800 .

loop_
_geom_hbond_atom_site_label_D
_geom_hbond_atom_site_label_H
_geom_hbond_atom_site_label_A
_geom_hbond_distance_DH
_geom_hbond_distance_HA
_geom_hbond_distance_DA
_geom_hbond_angle_DHA
_geom_hbond_site_symmetry_A
N4 H4 O24 0.88 2.00 2.836(5) 158.7 .
N23 H23 O24 0.88 1.96 2.812(5) 163.0 .
O24 H24 I1 0.84 2.67 3.436(3) 151.9 7_656

loop_
_geom_torsion_atom_site_label_1
_geom_torsion_atom_site_label_2
_geom_torsion_atom_site_label_3
_geom_torsion_atom_site_label_4
_geom_torsion
_geom_torsion_site_symmetry_1
_geom_torsion_site_symmetry_4
N20 Cd1 N1 C5 -175.9(3) 1_565 .
I2 Cd1 N1 C5 64.1(3) . .
I1 Cd1 N1 C5 -72.2(3) . .
N20 Cd1 N1 C2 4.5(4) 1_565 .
I2 Cd1 N1 C2 -115.5(4) . .
I1 Cd1 N1 C2 108.2(4) . .
C5 N1 C2 C3 0.5(5) . .
Cd1 N1 C2 C3 -179.8(3) . .
N1 C2 C3 N4 -0.4(5) . .
C2 C3 N4 C5 0.2(5) . .
C2 N1 C5 N4 -0.4(5) . .
Cd1 N1 C5 N4 179.9(3) . .
C2 N1 C5 S6 -178.5(3) . .
Cd1 N1 C5 S6 1.8(5) . .
C3 N4 C5 N1 0.2(5) . .
C3 N4 C5 S6 178.2(3) . .
N1 C5 S6 C7 -92.9(4) . .
N4 C5 S6 C7 89.3(4) . .
C5 S6 C7 C8 -76.2(4) . .
S6 C7 C8 C9 104.6(4) . .
S6 C7 C8 C15 -75.0(5) . .
C15 C8 C9 C11 -1.4(6) . .
C7 C8 C9 C11 178.9(4) . .
C15 C8 C9 C10 -179.7(4) . .
C7 C8 C9 C10 0.7(7) . .
C8 C9 C11 C12 1.5(7) . .
C10 C9 C11 C12 179.8(4) . .
C9 C11 C12 C14 -1.0(7) . .
C9 C11 C12 C13 178.2(4) . .
C11 C12 C14 C15 0.4(6) . .
C13 C12 C14 C15 -178.7(4) . .
C11 C12 C14 C17 178.1(4) . .
C13 C12 C14 C17 -1.0(6) . .
C12 C14 C15 C8 -0.4(6) . .
C17 C14 C15 C8 -178.0(4) . .
C12 C14 C15 C16 179.8(4) . .
C17 C14 C15 C16 2.1(6) . .
C9 C8 C15 C14 0.9(6) . .
C7 C8 C15 C14 -179.4(4) . .
C9 C8 C15 C16 -179.3(4) . .
C7 C8 C15 C16 0.4(6) . .
C12 C14 C17 S18 -78.9(4) . .
C15 C14 C17 S18 98.8(4) . .
C14 C17 S18 C19 -68.1(3) . .
C17 S18 C19 N20 -92.5(4) . .
C17 S18 C19 N23 87.8(4) . .
N23 C19 N20 C21 -0.2(5) . .
S18 C19 N20 C21 -179.9(3) . .
N23 C19 N20 Cd1 178.9(3) . 1_545
S18 C19 N20 Cd1 -0.8(6) . 1_545
C19 N20 C21 C22 0.2(5) . .
Cd1 N20 C21 C22 -178.8(3) 1_545 .
N20 C21 C22 N23 -0.2(5) . .
N20 C19 N23 C22 0.1(5) . .
S18 C19 N23 C22 179.8(3) . .
C21 C22 N23 C19 0.0(5) . .
